data_7204054
loop_
_publ_author_name
'Ise, Toshihiro'
'Mori, Takehiko'
'Takahashi, Kazuko'

_publ_section_title
;
 Preparation, crystal structures and electrical properties of PF6 and
 AsF6 salts of a novel furopyrazine-extended donor (BDTFP) with a
 two-leg ladder type orbital overlapping mode
;
_journal_issue 2
_journal_name_full 'Journal of Materials Chemistry'
_journal_page_first 264
_journal_paper_doi 10.1039/b008758k
_journal_volume 11
_journal_year 2001
_chemical_formula_sum 'C27 H12 As Cl F6 N4 O2 S8'
_chemical_formula_weight 905.26
_space_group_IT_number 2
_symmetry_cell_setting triclinic
_symmetry_Int_Tables_number 2
_symmetry_space_group_name_Hall '-P 1'
_symmetry_space_group_name_H-M 'P -1'
_cell_angle_alpha 104.21(2)
_cell_angle_beta 102.92(3)
_cell_angle_gamma 96.42(5)
_cell_formula_units_Z 2
_cell_length_a 15.66(2)
_cell_length_b 16.531(10)
_cell_length_c 6.980(3)
_cell_measurement_temperature 288.2
_cell_volume 1681(3)
_computing_data_reduction 'teXsan Ver. 1.10'
_computing_publication_material 'teXsan Ver. 1.10'
_computing_structure_refinement 'teXsan Ver. 1.10'
_computing_structure_solution DirectMethod
_diffrn_measured_fraction_theta_full 0.4629
_diffrn_measured_fraction_theta_max 0.4629
_diffrn_radiation_type 'Mo K\a'
_diffrn_radiation_wavelength 0.7107
_diffrn_reflns_limit_h_max 21
_diffrn_reflns_limit_h_min 0
_diffrn_reflns_limit_k_max 22
_diffrn_reflns_limit_k_min -23
_diffrn_reflns_limit_l_max 7
_diffrn_reflns_limit_l_min -8
_diffrn_reflns_number 4577
_diffrn_reflns_theta_full 30.11
_diffrn_reflns_theta_max 30.11
_exptl_absorpt_coefficient_mu 1.657
_exptl_absorpt_correction_type none
_exptl_crystal_colour unknown
_exptl_crystal_density_diffrn 1.788
_exptl_crystal_density_method 'not measured'
_exptl_crystal_description unknown
_exptl_crystal_size_max 0.000
_exptl_crystal_size_mid 0.000
_exptl_crystal_size_min 0.000
_refine_diff_density_max 1.72
_refine_diff_density_min -2.02
_refine_ls_extinction_method none
_refine_ls_goodness_of_fit_ref 0.241
_refine_ls_hydrogen_treatment noref
_refine_ls_number_parameters 402
_refine_ls_number_reflns 1749
_refine_ls_R_factor_gt 0.0782
_refine_ls_shift/su_max 0.3952
_refine_ls_structure_factor_coef F
_refine_ls_weighting_scheme unit
_refine_ls_wR_factor_ref 0.0884
_reflns_number_gt 1749
_reflns_number_total 4577
_reflns_threshold_expression F^2^>4.0\s(F^2^)
_cod_data_source_file b008758k.txt
_cod_data_source_block RU3B
_cod_original_cell_volume 1680(2)
_cod_original_sg_symbol_H-M 'P -1         '
_cod_original_formula_sum 'C27 H12 As Cl F6 N4 O2 S8 '
_cod_database_code 7204054

loop_
_symmetry_equiv_pos_as_xyz
x,y,z
-x,-y,-z

loop_
_atom_site_label
_atom_site_type_symbol
_atom_site_fract_x
_atom_site_fract_y
_atom_site_fract_z
_atom_site_U_iso_or_equiv
_atom_site_adp_type
_atom_site_occupancy
_atom_site_calc_flag
_atom_site_refinement_flags
_atom_site_disorder_assembly
_atom_site_disorder_group
As As 0.1857(2) 0.7053(2) 0.5563(5) 0.0605(8) Uiso 1.00 d . . .
Cl Cl 0.000(2) 1.118(2) 0.833(5) 0.19(1) Uani 0.50 d P . .
S1 S 0.2274(4) 0.0674(3) 0.7350(10) 0.050(2) Uani 1.00 d . . .
S2 S 0.4214(4) 0.0786(3) 0.8584(9) 0.045(2) Uani 1.00 d . . .
S3 S 0.1166(4) 0.3547(4) 0.8374(9) 0.052(2) Uani 1.00 d . . .
S4 S 0.2569(5) 0.5043(3) 1.0327(10) 0.058(2) Uani 1.00 d . . .
S5 S 0.2141(4) -0.0164(4) 0.179(1) 0.055(2) Uani 1.00 d . . .
S6 S 0.4072(4) -0.0058(4) 0.2920(9) 0.054(2) Uani 1.00 d . . .
S7 S 0.1051(5) 0.2694(4) 0.286(1) 0.067(2) Uani 1.00 d . . .
S8 S 0.2428(6) 0.4218(4) 0.4652(10) 0.065(2) Uani 1.00 d . . .
F1 F 0.092(1) 0.638(1) 0.434(5) 0.26(1) Uani 1.00 d . . .
F2 F 0.195(2) 0.678(2) 0.754(4) 0.21(1) Uani 1.00 d . . .
F3 F 0.280(1) 0.774(1) 0.680(4) 0.183(10) Uani 1.00 d . . .
F4 F 0.185(2) 0.736(2) 0.368(4) 0.26(2) Uani 1.00 d . . .
F5 F 0.125(1) 0.776(1) 0.658(4) 0.165(9) Uani 1.00 d . . .
F6 F 0.246(1) 0.6315(10) 0.473(4) 0.172(9) Uani 1.00 d . . .
O1 O 0.264(1) 0.2538(8) 0.876(2) 0.043(5) Uani 1.00 d . . .
O2 O 0.253(1) 0.1725(8) 0.317(2) 0.042(5) Uani 1.00 d . . .
N1 N 0.501(1) 0.277(1) 1.036(3) 0.059(7) Uani 1.00 d . . .
N2 N 0.440(1) 0.435(1) 1.112(3) 0.056(7) Uani 1.00 d . . .
N3 N 0.492(1) 0.189(1) 0.469(3) 0.048(2) Uiso 1.00 d . . .
N4 N 0.429(2) 0.352(1) 0.544(3) 0.071(8) Uani 1.00 d . . .
C1 C 0.269(2) -0.027(1) 0.696(4) 0.055(1) Uiso 1.00 d . . .
C2 C 0.355(2) -0.023(1) 0.747(3) 0.055(8) Uani 1.00 d . . .
C3 C 0.332(1) 0.132(1) 0.840(3) 0.040(7) Uani 1.00 d . . .
C4 C 0.340(1) 0.216(1) 0.900(3) 0.035(2) Uiso 1.00 d . . .
C5 C 0.414(1) 0.285(1) 0.992(3) 0.045(8) Uani 1.00 d . . .
C6 C 0.556(2) 0.350(2) 1.122(4) 0.08(1) Uani 1.00 d . . .
C7 C 0.523(2) 0.429(1) 1.162(4) 0.068(9) Uani 1.00 d . . .
C8 C 0.383(2) 0.361(1) 1.022(3) 0.058(8) Uani 1.00 d . . .
C9 C 0.289(2) 0.341(1) 0.952(3) 0.041(7) Uani 1.00 d . . .
C10 C 0.229(1) 0.394(1) 0.940(3) 0.028(2) Uiso 1.00 d . . .
C11 C 0.084(2) 0.454(1) 0.877(4) 0.060(8) Uani 1.00 d . . .
C12 C 0.148(2) 0.520(1) 0.966(4) 0.058(8) Uani 1.00 d . . .
C13 C 0.255(2) -0.108(1) 0.137(4) 0.058(8) Uani 1.00 d . . .
C14 C 0.341(2) -0.102(1) 0.191(4) 0.064(9) Uani 1.00 d . . .
C15 C 0.319(1) 0.047(1) 0.276(3) 0.036(6) Uani 1.00 d . . .
C16 C 0.327(2) 0.130(1) 0.334(3) 0.046(7) Uani 1.00 d . . .
C17 C 0.409(2) 0.199(1) 0.429(3) 0.042(7) Uani 1.00 d . . .
C18 C 0.545(2) 0.266(2) 0.550(4) 0.072(10) Uani 1.00 d . . .
C19 C 0.515(2) 0.341(2) 0.584(4) 0.074(1) Uiso 1.00 d . . .
C20 C 0.374(1) 0.277(1) 0.462(3) 0.038(1) Uiso 1.00 d . . .
C21 C 0.285(2) 0.260(1) 0.391(3) 0.043(1) Uiso 1.00 d . . .
C22 C 0.216(2) 0.309(1) 0.380(3) 0.058(8) Uani 1.00 d . . .
C23 C 0.067(2) 0.369(2) 0.327(4) 0.08(1) Uani 1.00 d . . .
C24 C 0.133(2) 0.436(2) 0.402(4) 0.08(1) Uani 1.00 d . . .
C25 C -0.003(3) 1.057(4) 0.67(1) 0.20(3) Uani 1.00 d . . .
C26 C 0.005(4) 0.977(5) 0.694(8) 0.20(2) Uani 1.00 d . . .
C27 C -0.002(3) 1.077(3) 0.489(10) 0.22(2) Uani 1.00 d . . .
H1 H 0.2300 -0.0823 0.6376 0.0632 Uiso 1.00 calc . . .
H2 H 0.3828 -0.0734 0.7248 0.0621 Uiso 1.00 calc . . .
H3 H 0.6219 0.3508 1.1592 0.0909 Uiso 1.00 calc . . .
H4 H 0.5680 0.4804 1.2300 0.0813 Uiso 1.00 calc . . .
H5 H 0.0204 0.4595 0.8343 0.0705 Uiso 1.00 calc . . .
H6 H 0.1346 0.5771 0.9939 0.0662 Uiso 1.00 calc . . .
H7 H 0.2165 -0.1624 0.0726 0.0681 Uiso 1.00 calc . . .
H8 H 0.3677 -0.1536 0.1749 0.0748 Uiso 1.00 calc . . .
H9 H 0.6084 0.2649 0.5839 0.0838 Uiso 1.00 calc . . .
H10 H 0.5615 0.3928 0.6443 0.0831 Uiso 1.00 calc . . .
H11 H 0.0030 0.3729 0.2961 0.0976 Uiso 1.00 calc . . .
H12 H 0.1183 0.4925 0.4229 0.0963 Uiso 1.00 calc . . .
H13 H 0.0043 0.9551 0.8105 0.2015 Uiso 1.00 calc . . .
H15 H -0.0034 1.1379 0.5021 0.2276 Uiso 1.00 calc . . .

loop_
_atom_site_aniso_label
_atom_site_aniso_U_11
_atom_site_aniso_U_22
_atom_site_aniso_U_33
_atom_site_aniso_U_12
_atom_site_aniso_U_13
_atom_site_aniso_U_23
Cl 0.16(2) 0.13(2) 0.22(3) -0.07(2) 0.08(2) -0.05(2)
S1 0.052(4) 0.028(3) 0.064(4) -0.002(3) 0.017(3) 0.005(3)
S2 0.043(4) 0.038(3) 0.058(4) 0.010(3) 0.020(3) 0.011(3)
S3 0.055(5) 0.047(4) 0.053(4) 0.015(3) 0.016(3) 0.007(3)
S4 0.081(5) 0.027(3) 0.067(4) 0.018(3) 0.019(4) 0.009(3)
S5 0.048(5) 0.046(4) 0.065(4) 0.003(3) 0.011(3) 0.012(3)
S6 0.060(5) 0.046(4) 0.059(4) 0.020(3) 0.016(3) 0.015(3)
S7 0.084(6) 0.044(4) 0.072(5) 0.019(4) 0.021(4) 0.012(3)
S8 0.107(7) 0.032(3) 0.060(4) 0.010(4) 0.031(4) 0.014(3)
F1 0.05(1) 0.11(2) 0.44(4) -0.01(1) -0.02(2) -0.13(2)
F2 0.27(3) 0.19(2) 0.21(3) 0.06(2) 0.13(2) 0.07(2)
F3 0.13(2) 0.05(1) 0.30(3) -0.03(1) 0.04(2) -0.06(1)
F4 0.32(4) 0.32(4) 0.13(2) 0.03(3) 0.03(2) 0.08(2)
F5 0.09(1) 0.07(1) 0.30(3) 0.046(10) 0.03(2) -0.02(1)
F6 0.10(1) 0.06(1) 0.29(3) -0.002(10) 0.04(2) -0.07(1)
O1 0.06(1) 0.026(8) 0.044(9) 0.005(7) 0.015(8) 0.003(6)
O2 0.06(1) 0.023(7) 0.043(9) -0.008(7) 0.011(8) 0.007(6)
N1 0.07(2) 0.05(1) 0.06(1) -0.01(1) 0.01(1) 0.018(10)
N2 0.06(2) 0.03(1) 0.06(1) -0.01(1) -0.01(1) 0.015(9)
N4 0.11(2) 0.04(1) 0.05(1) 0.00(1) 0.02(1) 0.001(10)
C2 0.11(2) 0.009(10) 0.05(1) 0.01(1) 0.04(1) -0.001(9)
C3 0.05(2) 0.04(1) 0.04(1) 0.02(1) 0.02(1) 0.009(10)
C5 0.02(1) 0.08(2) 0.04(1) 0.00(1) 0.02(1) 0.02(1)
C6 0.05(2) 0.09(2) 0.07(2) -0.01(2) -0.02(1) 0.03(2)
C7 0.08(2) 0.02(1) 0.07(2) -0.04(1) -0.02(2) 0.01(1)
C8 0.09(2) 0.02(1) 0.06(2) 0.02(1) 0.02(1) 0.00(1)
C9 0.03(2) 0.07(2) 0.04(1) 0.02(1) 0.02(1) 0.02(1)
C11 0.07(2) 0.03(1) 0.07(2) 0.02(1) 0.01(1) 0.02(1)
C12 0.07(2) 0.03(1) 0.07(2) 0.02(1) 0.02(1) 0.01(1)
C13 0.04(2) 0.04(1) 0.08(2) -0.02(1) 0.00(1) 0.02(1)
C14 0.08(2) 0.05(2) 0.08(2) 0.03(1) 0.02(2) 0.04(1)
C15 0.04(1) 0.018(10) 0.04(1) -0.02(1) 0.00(1) 0.003(9)
C16 0.03(1) 0.04(1) 0.06(2) 0.01(1) 0.01(1) 0.01(1)
C17 0.09(2) 0.012(9) 0.03(1) 0.00(1) 0.02(1) 0.016(8)
C18 0.06(2) 0.08(2) 0.07(2) 0.00(2) 0.03(1) 0.02(1)
C22 0.12(2) 0.03(1) 0.03(1) -0.01(1) 0.02(1) 0.010(9)
C23 0.11(2) 0.09(2) 0.08(2) 0.07(2) 0.05(2) 0.04(2)
C24 0.15(3) 0.07(2) 0.05(2) 0.03(2) 0.03(2) 0.05(1)
C25 0.06(3) 0.22(5) 0.39(8) 0.03(3) 0.11(4) 0.16(5)
C26 0.11(4) 0.37(7) 0.18(4) 0.02(4) 0.02(3) 0.20(4)
C27 0.07(3) 0.24(3) 0.43(5) -0.02(3) -0.01(4) 0.31(3)

loop_
_atom_type_symbol
_atom_type_description
_atom_type_scat_dispersion_real
_atom_type_scat_dispersion_imag
_atom_type_scat_source
C C 0.003 0.002
;International Tables for Crystallography
(1992, Vol. C, Tables 4.2.6.8 and 6.1.1.1)
;
H H 0.000 0.000
;International Tables for Crystallography
(1992, Vol. C, Table 6.1.1.2)
;
N N 0.006 0.003
;International Tables for Crystallography
(1992, Vol. C, Tables 4.2.6.8 and 6.1.1.1)
;
Cl Cl 0.148 0.159
;International Tables for Crystallography
(1992, Vol. C, Tables 4.2.6.8 and 6.1.1.1)
;
S S 0.125 0.123
;International Tables for Crystallography
(1992, Vol. C, Tables 4.2.6.8 and 6.1.1.1)
;
As As 0.050 2.006
;International Tables for Crystallography
(1992, Vol. C, Tables 4.2.6.8 and 6.1.1.1)
;
F F 0.017 0.010
;International Tables for Crystallography
(1992, Vol. C, Tables 4.2.6.8 and 6.1.1.1)
;
O O 0.011 0.006
;International Tables for Crystallography
(1992, Vol. C, Tables 4.2.6.8 and 6.1.1.1)
;

loop_
_geom_angle_atom_site_label_1
_geom_angle_atom_site_label_2
_geom_angle_atom_site_label_3
_geom_angle
_geom_angle_site_symmetry_1
_geom_angle_site_symmetry_2
_geom_angle_site_symmetry_3
_geom_angle_publ_flag
F1 AS F2 94(1) . 1_555 1_555 yes
F1 AS F3 179(1) . 1_555 1_555 yes
F1 AS F4 90(1) . 1_555 1_555 yes
F1 AS F5 88.9(10) . 1_555 1_555 yes
F1 AS F6 90.7(9) . 1_555 1_555 yes
F2 AS F3 85(1) . 1_555 1_555 yes
F2 AS F4 174(1) . 1_555 1_555 yes
F2 AS F5 85(1) . 1_555 1_555 yes
F2 AS F6 89(1) . 1_555 1_555 yes
F3 AS F4 89(1) . 1_555 1_555 yes
F3 AS F5 90.8(9) . 1_555 1_555 yes
F3 AS F6 89.6(9) . 1_555 1_555 yes
F4 AS F5 95(1) . 1_555 1_555 yes
F4 AS F6 89(1) . 1_555 1_555 yes
F5 AS F6 174(1) . 1_555 1_555 yes
C1 S1 C3 94(1) . 1_555 1_555 yes
C2 S2 C3 94(1) . 1_555 1_555 yes
C10 S3 C11 95(1) . 1_555 1_555 yes
C10 S4 C12 94.0(10) . 1_555 1_555 yes
C13 S5 C15 93(1) . 1_555 1_555 yes
C14 S6 C15 92(1) . 1_555 1_555 yes
C22 S7 C23 97(1) . 1_555 1_555 yes
C22 S8 C24 94(1) . 1_555 1_555 yes
C4 O1 C9 109(1) . 1_555 1_555 yes
C16 O2 C21 108(1) . 1_555 1_555 yes
C5 N1 C6 113(2) . 1_555 1_555 yes
C7 N2 C8 115(2) . 1_555 1_555 yes
C17 N3 C18 108(1) . 1_555 1_555 yes
C19 N4 C20 110(2) . 1_555 1_555 yes
S1 C1 C2 118(1) . 1_555 1_555 yes
S2 C2 C1 116(1) . 1_555 1_555 yes
S1 C3 S2 115(1) . 1_555 1_555 yes
S1 C3 C4 120(1) . 1_555 1_555 yes
S2 C3 C4 124(1) . 1_555 1_555 yes
O1 C4 C3 120(1) . 1_555 1_555 yes
O1 C4 C5 105(1) . 1_555 1_555 yes
C3 C4 C5 134(2) . 1_555 1_555 yes
N1 C5 C4 125(2) . 1_555 1_555 yes
N1 C5 C8 125(2) . 1_555 1_555 yes
C4 C5 C8 109(2) . 1_555 1_555 yes
N1 C6 C7 120(2) . 1_555 1_555 yes
N2 C7 C6 124(2) . 1_555 1_555 yes
N2 C8 C5 120(2) . 1_555 1_555 yes
N2 C8 C9 132(2) . 1_555 1_555 yes
C5 C8 C9 106(1) . 1_555 1_555 yes
O1 C9 C8 109(1) . 1_555 1_555 yes
O1 C9 C10 122(1) . 1_555 1_555 yes
C8 C9 C10 128(2) . 1_555 1_555 yes
S3 C10 S4 115(1) . 1_555 1_555 yes
S3 C10 C9 120(1) . 1_555 1_555 yes
S4 C10 C9 124(1) . 1_555 1_555 yes
S3 C11 C12 116(2) . 1_555 1_555 yes
S4 C12 C11 119(1) . 1_555 1_555 yes
S5 C13 C14 117(1) . 1_555 1_555 yes
S6 C14 C13 120(1) . 1_555 1_555 yes
S5 C15 S6 115(1) . 1_555 1_555 yes
S5 C15 C16 120(1) . 1_555 1_555 yes
S6 C15 C16 123(1) . 1_555 1_555 yes
O2 C16 C15 122(1) . 1_555 1_555 yes
O2 C16 C17 106(1) . 1_555 1_555 yes
C15 C16 C17 130(2) . 1_555 1_555 yes
N3 C17 C16 127(1) . 1_555 1_555 yes
N3 C17 C20 129(1) . 1_555 1_555 yes
C16 C17 C20 103(2) . 1_555 1_555 yes
N3 C18 C19 125(2) . 1_555 1_555 yes
N4 C19 C18 126(2) . 1_555 1_555 yes
N4 C20 C17 120(2) . 1_555 1_555 yes
N4 C20 C21 129(2) . 1_555 1_555 yes
C17 C20 C21 110(1) . 1_555 1_555 yes
O2 C21 C20 111(1) . 1_555 1_555 yes
O2 C21 C22 113(1) . 1_555 1_555 yes
C20 C21 C22 135(2) . 1_555 1_555 yes
S7 C22 S8 114(1) . 1_555 1_555 yes
S7 C22 C21 125(1) . 1_555 1_555 yes
S8 C22 C21 119(1) . 1_555 1_555 yes
S7 C23 C24 113(2) . 1_555 1_555 yes
S8 C24 C23 120(2) . 1_555 1_555 yes
CL C25 C26 117(6) . 1_555 1_555 yes
CL C25 C27 119(5) . 1_555 1_555 yes
C26 C25 C27 122(5) . 1_555 1_555 yes
C25 C26 C27 109(4) . 1_555 2_576 yes
C25 C27 C26 127(4) . 1_555 2_576 yes

loop_
_geom_bond_atom_site_label_1
_geom_bond_atom_site_label_2
_geom_bond_distance
_geom_bond_site_symmetry_1
_geom_bond_site_symmetry_2
_geom_bond_publ_flag
AS F1 1.65(2) . . yes
AS F2 1.53(3) . . yes
AS F3 1.67(2) . . yes
AS F4 1.52(3) . . yes
AS F5 1.70(2) . . yes
AS F6 1.70(2) . . yes
CL C25 1.32(6) . . yes
S1 C1 1.74(2) . . yes
S1 C3 1.75(2) . . yes
S2 C2 1.77(2) . . yes
S2 C3 1.73(2) . . yes
S3 C10 1.73(2) . . yes
S3 C11 1.75(2) . . yes
S4 C10 1.75(2) . . yes
S4 C12 1.74(3) . . yes
S5 C13 1.69(2) . . yes
S5 C15 1.74(2) . . yes
S6 C14 1.69(3) . . yes
S6 C15 1.72(2) . . yes
S7 C22 1.70(3) . . yes
S7 C23 1.79(3) . . yes
S8 C22 1.78(2) . . yes
S8 C24 1.73(4) . . yes
O1 C4 1.40(2) . . yes
O1 C9 1.38(2) . . yes
O2 C16 1.41(2) . . yes
O2 C21 1.41(2) . . yes
N1 C5 1.36(3) . . yes
N1 C6 1.32(3) . . yes
N2 C7 1.29(3) . . yes
N2 C8 1.34(3) . . yes
N3 C17 1.31(3) . . yes
N3 C18 1.35(3) . . yes
N4 C19 1.36(3) . . yes
N4 C20 1.35(3) . . yes
C1 C2 1.31(3) . . yes
C3 C4 1.34(3) . . yes
C4 C5 1.43(3) . . yes
C5 C8 1.39(3) . . yes
C6 C7 1.45(4) . . yes
C8 C9 1.42(3) . . yes
C9 C10 1.36(3) . . yes
C11 C12 1.31(3) . . yes
C13 C14 1.29(3) . . yes
C15 C16 1.32(3) . . yes
C16 C17 1.52(3) . . yes
C17 C20 1.44(3) . . yes
C18 C19 1.36(3) . . yes
C20 C21 1.34(3) . . yes
C21 C22 1.42(3) . . yes
C23 C24 1.33(4) . . yes
C25 C26 1.38(7) . . yes
C25 C27 1.37(7) . . yes
C26 C27 1.35(8) . 2_576 yes

loop_
_geom_contact_atom_site_label_1
_geom_contact_atom_site_label_2
_geom_contact_distance
_geom_contact_site_symmetry_1
_geom_contact_site_symmetry_2
_geom_contact_publ_flag
CL S7 3.44(2) . 1_566 ?
CL S5 3.55(3) . 2_566 ?
S1 C25 3.51(4) . 1_545 ?
S1 C26 3.55(6) . 1_545 ?
S2 S6 3.333(8) . 2_656 ?
S3 F1 3.43(2) . 2_566 ?
S3 C23 3.55(3) . . ?
S4 F6 3.32(2) . 1_556 ?
S5 C1 3.57(3) . . ?
S6 C2 3.52(2) . . ?
S6 S6 3.57(1) . 2_656 ?
S8 F6 3.45(2) . . ?
S8 C10 3.51(2) . . ?
S8 C10 3.54(2) . 1_554 ?
F1 C11 3.07(3) . 2_566 ?
F1 C23 3.31(4) . 2_566 ?
F1 C24 3.44(4) . . ?
F2 C12 3.40(4) . . ?
F3 C1 3.29(3) . 1_565 ?
F3 C2 3.31(3) . 1_565 ?
F3 C13 3.43(4) . 1_566 ?
F3 C14 3.50(3) . 1_566 ?
F3 C18 3.52(3) . 2_666 ?
F4 C13 3.57(4) . 1_565 ?
F5 C13 3.46(3) . 1_566 ?
F5 C27 3.48(4) . 2_576 ?
F6 C24 3.38(3) . . ?
F6 C12 3.47(3) . 1_554 ?
F6 C18 3.57(3) . 2_666 ?
O1 C21 3.50(3) . . ?
O1 C21 3.51(3) . 1_556 ?
N1 C18 3.55(3) . 1_556 ?
N1 C18 3.58(3) . . ?
N2 C7 3.37(3) . 2_667 ?
N2 N2 3.56(4) . 2_667 ?
N4 C8 3.54(3) . . ?
N4 C7 3.59(3) . 2_667 ?
C3 C16 3.47(3) . 1_556 ?
C3 C16 3.51(3) . . ?
C4 C20 3.57(3) . . ?
C5 C20 3.51(3) . 1_556 ?
C5 C20 3.57(3) . . ?
C6 C19 3.46(4) . 1_556 ?
C9 C22 3.56(3) . 1_556 ?
C11 C24 3.52(4) . . ?
